data_4062624
loop_
_publ_author_name
'Israel Fern\'andez'
'Mar\'ia Jos\'e Manche\~no'
'Mar G\'omez-Gallego'
'Tore Lejon'
'Lars K. Larsen'

_publ_section_title
;
New Imidate Chromium Complexes from the Metathesis-Like Reaction
of Phosphineimines and Chromium (0) Fisher Carbene Complexes
;
_journal_issue 8
_journal_name_full Organometallics
_journal_page_first 1851
_journal_page_last 1856
_journal_paper_doi 10.1021/om034347x
_journal_volume 23
_journal_year 2004
_chemical_formula_sum 'C31 H24 Cr N O5 P'
_chemical_formula_weight 573.51
_space_group_IT_number 15
_symmetry_cell_setting monoclinic
_symmetry_space_group_name_Hall '-C 2yc'
_symmetry_space_group_name_H-M 'C 1 2/c 1'
_cell_angle_alpha 90.00
_cell_angle_beta 106.01(3)
_cell_angle_gamma 90.00
_cell_formula_units_Z 8
_cell_length_a 33.327(9)
_cell_length_b 9.3291(14)
_cell_length_c 19.595(8)
_cell_measurement_temperature 298(2)
_cell_volume 5856(3)
_diffrn_ambient_temperature 298(2)
_exptl_crystal_density_diffrn 1.301
_cod_original_sg_symbol_H-M 'C 2/c'
_cod_database_code 4062624

loop_
_symmetry_equiv_pos_as_xyz
'x, y, z'
'-x, y, -z+1/2'
'x+1/2, y+1/2, z'
'-x+1/2, y+1/2, -z+1/2'
'-x, -y, -z'
'x, -y, z-1/2'
'-x+1/2, -y+1/2, -z'
'x+1/2, -y+1/2, z-1/2'

loop_
_atom_site_label
_atom_site_type_symbol
_atom_site_fract_x
_atom_site_fract_y
_atom_site_fract_z
_atom_site_U_iso_or_equiv
_atom_site_adp_type
_atom_site_occupancy
_atom_site_symmetry_multiplicity
_atom_site_calc_flag
_atom_site_refinement_flags
_atom_site_disorder_assembly
_atom_site_disorder_group
Cr1 Cr 0.398882(13) 0.10729(5) 0.91314(3) 0.06389(19) Uani 1 1 d . . .
P1 P 0.33557(2) 0.15859(7) 0.94496(4) 0.0546(2) Uani 1 1 d . . .
N1 N 0.41695(7) -0.0079(3) 1.01325(14) 0.0708(7) Uani 1 1 d . . .
O3 O 0.36730(10) 0.2819(3) 0.78194(14) 0.1107(8) Uani 1 1 d . . .
O1 O 0.44291(8) 0.3791(3) 0.97754(18) 0.1137(9) Uani 1 1 d . . .
O6 O 0.43309(7) -0.1891(3) 1.09155(16) 0.1033(8) Uani 1 1 d . . .
O2 O 0.47655(9) 0.0626(4) 0.8669(2) 0.1493(14) Uani 1 1 d . . .
O4 O 0.36465(8) -0.1436(3) 0.81802(15) 0.1039(8) Uani 1 1 d . . .
C1 C 0.42548(9) 0.2751(4) 0.95696(18) 0.0777(9) Uani 1 1 d . . .
C2 C 0.44728(11) 0.0757(4) 0.8872(2) 0.0941(11) Uani 1 1 d . . .
C3 C 0.37952(10) 0.2142(4) 0.83314(18) 0.0778(9) Uani 1 1 d . . .
C4 C 0.37626(9) -0.0527(3) 0.85713(17) 0.0706(8) Uani 1 1 d . . .
C5 C 0.43152(9) -0.1350(4) 1.0272(2) 0.0853(10) Uani 1 1 d . . .
C6 C 0.44624(11) -0.2232(4) 0.9771(3) 0.1071(13) Uani 1 1 d . . .
H6A H 0.4287 -0.3061 0.9644 0.150 Uiso 1 1 calc R . .
H6B H 0.4745 -0.2530 0.9988 0.150 Uiso 1 1 calc R . .
H6C H 0.4452 -0.1682 0.9352 0.150 Uiso 1 1 calc R . .
C7 C 0.45024(17) -0.3293(6) 1.1137(3) 0.151(2) Uani 1 1 d . . .
H7A H 0.4351 -0.4028 1.0819 0.197 Uiso 1 1 calc R . .
H7B H 0.4794 -0.3336 1.1145 0.197 Uiso 1 1 calc R . .
C8 C 0.4455(3) -0.3481(10) 1.1839(5) 0.282(6) Uani 1 1 d . . .
H8A H 0.4634 -0.2821 1.2158 0.395 Uiso 1 1 calc R . .
H8B H 0.4530 -0.4445 1.1995 0.395 Uiso 1 1 calc R . .
H8C H 0.4170 -0.3303 1.1832 0.395 Uiso 1 1 calc R . .
C9 C 0.40593(9) 0.0660(4) 1.07326(16) 0.0754(8) Uani 1 1 d . . .
H9A H 0.4073 0.1689 1.0673 0.098 Uiso 1 1 calc R . .
H9B H 0.4261 0.0403 1.1176 0.098 Uiso 1 1 calc R . .
C10 C 0.36281(9) 0.0258(3) 1.07680(15) 0.0661(7) Uani 1 1 d . . .
C11 C 0.35712(12) -0.0458(4) 1.13530(17) 0.0839(9) Uani 1 1 d . . .
H11 H 0.3801 -0.0670 1.1732 0.109 Uiso 1 1 calc R . .
C12 C 0.31787(13) -0.0860(4) 1.1380(2) 0.0918(10) Uani 1 1 d . . .
H12 H 0.3145 -0.1322 1.1781 0.119 Uiso 1 1 calc R . .
C13 C 0.28412(11) -0.0586(4) 1.0826(2) 0.0837(9) Uani 1 1 d . . .
H13 H 0.2578 -0.0891 1.0840 0.109 Uiso 1 1 calc R . .
C14 C 0.28882(9) 0.0144(3) 1.02441(17) 0.0695(7) Uani 1 1 d . . .
H14 H 0.2654 0.0345 0.9870 0.090 Uiso 1 1 calc R . .
C15 C 0.32777(9) 0.0583(3) 1.02065(15) 0.0594(6) Uani 1 1 d . . .
C20 C 0.33277(8) 0.3465(3) 0.97148(14) 0.0553(6) Uani 1 1 d . . .
C21 C 0.32873(10) 0.3858(3) 1.03645(16) 0.0686(7) Uani 1 1 d . . .
H21 H 0.3259 0.3160 1.0687 0.089 Uiso 1 1 calc R . .
C22 C 0.32883(12) 0.5297(4) 1.0545(2) 0.0884(10) Uani 1 1 d . . .
H22 H 0.3258 0.5554 1.0987 0.115 Uiso 1 1 calc R . .
C23 C 0.33327(11) 0.6335(3) 1.0085(2) 0.0894(11) Uani 1 1 d . . .
H23 H 0.3339 0.7295 1.0215 0.116 Uiso 1 1 calc R . .
C24 C 0.33675(10) 0.5958(3) 0.9434(2) 0.0822(9) Uani 1 1 d . . .
H24 H 0.3389 0.6665 0.9111 0.107 Uiso 1 1 calc R . .
C25 C 0.33716(9) 0.4529(3) 0.92496(17) 0.0705(8) Uani 1 1 d . . .
H25 H 0.3404 0.4281 0.8808 0.092 Uiso 1 1 calc R . .
C30 C 0.28565(8) 0.1300(3) 0.87782(14) 0.0581(6) Uani 1 1 d . . .
C31 C 0.27684(10) -0.0047(4) 0.8481(2) 0.0944(11) Uani 1 1 d . . .
H31 H 0.2964 -0.0779 0.8608 0.123 Uiso 1 1 calc R . .
C32 C 0.23849(11) -0.0305(5) 0.7990(2) 0.1102(15) Uani 1 1 d . . .
H32 H 0.2324 -0.1212 0.7792 0.143 Uiso 1 1 calc R . .
C33 C 0.20968(11) 0.0780(5) 0.77978(18) 0.0984(12) Uani 1 1 d . . .
H33 H 0.1845 0.0613 0.7456 0.128 Uiso 1 1 calc R . .
C34 C 0.21748(10) 0.2065(4) 0.80969(18) 0.0896(10) Uani 1 1 d . . .
H34 H 0.1974 0.2784 0.7975 0.116 Uiso 1 1 calc R . .
C35 C 0.25552(9) 0.2341(3) 0.85915(16) 0.0750(8) Uani 1 1 d . . .
H35 H 0.2606 0.3244 0.8799 0.098 Uiso 1 1 calc R . .
C50 C 0.0416(7) 0.754(2) 0.2496(13) 0.326(10) Uani 1 1 d U . .
C51 C 0.0000 0.807(3) 0.2500 0.55(5) Uani 1 2 d SU . .
C52 C 0.0234(11) 0.833(3) 0.1756(12) 0.46(2) Uani 1 1 d U . .
C53 C 0.0762(9) 0.857(4) 0.243(2) 0.62(2) Uani 1 1 d U . .
C54 C 0.0000 0.695(4) 0.2500 0.332(12) Uani 1 2 d SU . .

loop_
_atom_site_aniso_label
_atom_site_aniso_U_11
_atom_site_aniso_U_22
_atom_site_aniso_U_33
_atom_site_aniso_U_23
_atom_site_aniso_U_13
_atom_site_aniso_U_12
Cr1 0.0548(3) 0.0559(3) 0.0773(3) -0.0125(2) 0.0121(2) -0.00342(19)
P1 0.0563(4) 0.0433(4) 0.0587(4) -0.0027(3) 0.0069(3) 0.0040(3)
N1 0.0499(12) 0.0610(14) 0.0880(17) -0.0044(13) -0.0034(11) 0.0037(11)
O3 0.148(2) 0.103(2) 0.0797(16) 0.0068(15) 0.0288(16) 0.0023(18)
O1 0.0957(18) 0.0770(16) 0.159(3) -0.0309(17) 0.0187(17) -0.0233(14)
O6 0.0796(15) 0.0844(17) 0.130(2) 0.0276(16) 0.0024(14) 0.0191(13)
O2 0.096(2) 0.150(3) 0.228(4) -0.053(3) 0.089(2) -0.021(2)
O4 0.0987(17) 0.0927(17) 0.1140(19) -0.0484(16) 0.0189(14) -0.0184(14)
C1 0.0664(18) 0.0625(19) 0.098(2) -0.0124(17) 0.0121(16) -0.0026(15)
C2 0.072(2) 0.080(2) 0.131(3) -0.026(2) 0.030(2) -0.0120(17)
C3 0.082(2) 0.072(2) 0.079(2) -0.0101(18) 0.0220(17) -0.0095(16)
C4 0.0612(16) 0.0680(18) 0.082(2) -0.0130(16) 0.0183(14) -0.0029(14)
C5 0.0514(16) 0.070(2) 0.117(3) 0.001(2) -0.0060(17) 0.0033(14)
C6 0.080(2) 0.077(2) 0.157(4) -0.007(2) 0.020(2) 0.0208(19)
C7 0.124(4) 0.118(4) 0.197(6) 0.070(4) 0.021(4) 0.043(3)
C8 0.308(11) 0.262(10) 0.286(10) 0.199(9) 0.097(9) 0.152(9)
C9 0.0775(19) 0.0680(18) 0.0673(18) -0.0069(15) -0.0027(15) -0.0026(15)
C10 0.0761(18) 0.0510(15) 0.0634(17) -0.0032(13) 0.0064(14) 0.0044(13)
C11 0.099(2) 0.079(2) 0.0649(19) 0.0081(17) 0.0074(17) 0.0127(19)
C12 0.116(3) 0.081(2) 0.084(2) 0.0176(19) 0.037(2) 0.013(2)
C13 0.085(2) 0.072(2) 0.102(3) 0.0146(19) 0.038(2) 0.0102(17)
C14 0.0683(17) 0.0576(16) 0.0822(19) 0.0096(15) 0.0199(14) 0.0107(14)
C15 0.0703(16) 0.0406(13) 0.0644(16) -0.0011(11) 0.0137(13) 0.0077(12)
C20 0.0565(14) 0.0442(13) 0.0608(15) -0.0022(12) 0.0089(12) 0.0042(11)
C21 0.0791(18) 0.0551(16) 0.0704(18) -0.0063(14) 0.0186(15) -0.0007(14)
C22 0.107(3) 0.064(2) 0.096(2) -0.0257(19) 0.032(2) -0.0036(18)
C23 0.093(2) 0.0464(17) 0.127(3) -0.0176(19) 0.028(2) -0.0041(15)
C24 0.085(2) 0.0504(17) 0.112(3) 0.0093(17) 0.029(2) -0.0011(15)
C25 0.0824(19) 0.0528(16) 0.0766(19) 0.0026(14) 0.0226(15) 0.0075(14)
C30 0.0565(14) 0.0587(15) 0.0566(15) -0.0074(12) 0.0112(11) -0.0012(12)
C31 0.0691(19) 0.083(2) 0.124(3) -0.042(2) 0.0138(19) -0.0025(17)
C32 0.073(2) 0.123(3) 0.130(3) -0.070(3) 0.022(2) -0.026(2)
C33 0.0656(19) 0.151(4) 0.069(2) -0.025(2) 0.0026(16) -0.008(2)
C34 0.074(2) 0.099(3) 0.077(2) 0.008(2) -0.0102(17) 0.0094(19)
C35 0.0734(18) 0.0674(18) 0.0706(18) 0.0000(15) -0.0030(15) 0.0076(15)
C50 0.33(2) 0.255(16) 0.321(17) -0.036(14) -0.024(17) -0.057(16)
C51 0.63(8) 0.124(14) 0.91(10) 0.000 0.25(6) 0.000
C52 0.61(4) 0.45(3) 0.36(2) -0.02(2) 0.20(3) 0.27(3)
C53 0.57(4) 0.42(3) 0.99(7) -0.28(4) 0.40(5) 0.04(3)
C54 0.29(3) 0.35(4) 0.34(3) 0.000 0.06(2) 0.000

loop_
_geom_bond_atom_site_label_1
_geom_bond_atom_site_label_2
_geom_bond_distance
_geom_bond_site_symmetry_2
_geom_bond_publ_flag
Cr1 C3 1.819(4) . ?
Cr1 C2 1.843(4) . ?
Cr1 C4 1.883(3) . ?
Cr1 C1 1.885(3) . ?
Cr1 N1 2.171(3) . ?
Cr1 P1 2.4074(10) . ?
P1 C30 1.834(3) . ?
P1 C15 1.832(3) . ?
P1 C20 1.838(3) . ?
N1 C5 1.282(4) . ?
N1 C9 1.494(4) . ?
O3 C3 1.161(4) . ?
O1 C1 1.146(4) . ?
O6 C5 1.345(5) . ?
O6 C7 1.445(5) . ?
O2 C2 1.158(4) . ?
O4 C4 1.137(4) . ?
C5 C6 1.465(6) . ?
C7 C8 1.437(9) . ?
C9 C10 1.505(4) . ?
C10 C11 1.384(4) . ?
C10 C15 1.399(4) . ?
C11 C12 1.376(5) . ?
C12 C13 1.355(5) . ?
C13 C14 1.374(4) . ?
C14 C15 1.383(4) . ?
C20 C21 1.367(4) . ?
C20 C25 1.383(4) . ?
C21 C22 1.388(4) . ?
C22 C23 1.358(5) . ?
C23 C24 1.360(5) . ?
C24 C25 1.383(4) . ?
C30 C35 1.373(4) . ?
C30 C31 1.382(4) . ?
C31 C32 1.392(5) . ?
C32 C33 1.374(6) . ?
C33 C34 1.329(5) . ?
C34 C35 1.391(4) . ?
C50 C51 1.47(3) . ?
C50 C54 1.50(3) . ?
C50 C53 1.53(4) . ?
C50 C52 1.59(3) . ?
C51 C54 1.05(3) . ?
C51 C50 1.47(3) 2 ?
C51 C52 1.85(3) 2 ?
C51 C52 1.85(3) . ?
C52 C53 1.90(4) . ?
C54 C50 1.50(3) 2 ?
